data_4066188
loop_
_publ_author_name
'Sergeev, Alexey G.'
'Neumann, Helfried'
'Spannenberg, Anke'
'Beller, Matthias'

_publ_section_title
;
 Synthesis and Catalytic Applications of Stable Palladium Dioxygen
 Complexes
;
_journal_issue 15
_journal_name_full Organometallics
_journal_page_first 3368
_journal_paper_doi 10.1021/om1003418
_journal_volume 29
_journal_year 2010
_chemical_formula_sum 'C60 H90 O2 P2 Pd'
_chemical_formula_weight 1011.66
_chemical_name_systematic
; 
 ? 
;
_space_group_IT_number 15
_symmetry_cell_setting monoclinic
_symmetry_space_group_name_Hall '-C 2yc'
_symmetry_space_group_name_H-M 'C 1 2/c 1'
_atom_sites_solution_hydrogens geom
_atom_sites_solution_primary direct
_atom_sites_solution_secondary difmap
_audit_creation_method SHELXL-97
_cell_angle_alpha 90.00
_cell_angle_beta 95.02(3)
_cell_angle_gamma 90.00
_cell_formula_units_Z 4
_cell_length_a 15.864(3)
_cell_length_b 14.489(3)
_cell_length_c 22.849(5)
_cell_measurement_reflns_used 4676
_cell_measurement_temperature 293(2)
_cell_measurement_theta_max 27.1
_cell_measurement_theta_min 2.01
_cell_volume 5231.8(19)
_computing_data_collection STOE-X-AREA
_computing_molecular_graphics XP
_computing_structure_refinement 'SHELXL-97 (Sheldrick, 1997)'
_computing_structure_solution 'SHELXS-97 (Sheldrick, 1990)'
_diffrn_ambient_temperature 293(2)
_diffrn_measured_fraction_theta_full 0.999
_diffrn_measured_fraction_theta_max 0.999
_diffrn_measurement_device_type 'STOE-IPDS II'
_diffrn_radiation_monochromator graphite
_diffrn_radiation_source 'fine-focus sealed tube'
_diffrn_radiation_type MoK\a
_diffrn_radiation_wavelength 0.71073
_diffrn_reflns_av_R_equivalents 0.0688
_diffrn_reflns_av_sigmaI/netI 0.0662
_diffrn_reflns_limit_h_max 19
_diffrn_reflns_limit_h_min -19
_diffrn_reflns_limit_k_max 17
_diffrn_reflns_limit_k_min -17
_diffrn_reflns_limit_l_max 28
_diffrn_reflns_limit_l_min -28
_diffrn_reflns_number 33863
_diffrn_reflns_theta_full 26.00
_diffrn_reflns_theta_max 26.00
_diffrn_reflns_theta_min 1.79
_exptl_absorpt_coefficient_mu 0.458
_exptl_absorpt_correction_type none
_exptl_crystal_colour green
_exptl_crystal_density_diffrn 1.284
_exptl_crystal_density_method 'not measured'
_exptl_crystal_description prism
_exptl_crystal_F_000 2168
_exptl_crystal_size_max 0.2
_exptl_crystal_size_mid 0.2
_exptl_crystal_size_min 0.1
_refine_diff_density_max 0.707
_refine_diff_density_min -0.402
_refine_diff_density_rms 0.059
_refine_ls_extinction_method none
_refine_ls_goodness_of_fit_ref 0.933
_refine_ls_hydrogen_treatment constr
_refine_ls_matrix_type full
_refine_ls_number_parameters 265
_refine_ls_number_reflns 5150
_refine_ls_number_restraints 0
_refine_ls_restrained_S_all 0.933
_refine_ls_R_factor_all 0.0572
_refine_ls_R_factor_gt 0.0361
_refine_ls_shift/su_max 0.001
_refine_ls_shift/su_mean 0.000
_refine_ls_structure_factor_coef Fsqd
_refine_ls_weighting_details 'calc w=1/[\s^2^(Fo^2^)+(0.0328P)^2^+0.0000P] where P=(Fo^2^+2Fc^2^)/3'
_refine_ls_weighting_scheme calc
_refine_ls_wR_factor_gt 0.0712
_refine_ls_wR_factor_ref 0.0742
_reflns_number_gt 3768
_reflns_number_total 5150
_reflns_threshold_expression >2sigma(I)
_cod_data_source_file om1003418_si_002.cif
_cod_data_source_block ks612
_cod_original_cell_volume 5231.7(18)
_cod_original_sg_symbol_H-M C2/c
_cod_database_code 4066188

loop_
_symmetry_equiv_pos_as_xyz
'x, y, z'
'-x, y, -z+1/2'
'x+1/2, y+1/2, z'
'-x+1/2, y+1/2, -z+1/2'
'-x, -y, -z'
'x, -y, z-1/2'
'-x+1/2, -y+1/2, -z'
'x+1/2, -y+1/2, z-1/2'

loop_
_atom_site_label
_atom_site_type_symbol
_atom_site_fract_x
_atom_site_fract_y
_atom_site_fract_z
_atom_site_U_iso_or_equiv
_atom_site_adp_type
_atom_site_occupancy
_atom_site_symmetry_multiplicity
_atom_site_calc_flag
_atom_site_refinement_flags
_atom_site_disorder_assembly
_atom_site_disorder_group
C25A C 0.0669(7) 0.9067(4) 0.0450(5) 0.078(3) Uiso 0.481(11) 1 d PG A 1
H25A H 0.0474 0.9642 0.0318 0.094 Uiso 0.481(11) 1 calc PR A 1
C26A C 0.0529(4) 0.8773(6) 0.1013(5) 0.073(3) Uiso 0.481(11) 1 d PG A 1
H26A H 0.0241 0.9151 0.1257 0.088 Uiso 0.481(11) 1 calc PR A 1
C27A C 0.0821(7) 0.7914(7) 0.1211(2) 0.061(2) Uiso 0.481(11) 1 d PG A 1
H27A H 0.0727 0.7717 0.1587 0.074 Uiso 0.481(11) 1 calc PR A 1
C28A C 0.1252(6) 0.7349(4) 0.0847(6) 0.080(3) Uiso 0.481(11) 1 d PG A 1
H28A H 0.1447 0.6774 0.0979 0.096 Uiso 0.481(11) 1 calc PR A 1
C29A C 0.1392(6) 0.7642(8) 0.0284(5) 0.097(4) Uiso 0.481(11) 1 d PG A 1
H29A H 0.1681 0.7264 0.0040 0.116 Uiso 0.481(11) 1 calc PR A 1
C30A C 0.1100(8) 0.8502(9) 0.0086(2) 0.088(3) Uiso 0.481(11) 1 d PG A 1
H30A H 0.1194 0.8698 -0.0290 0.106 Uiso 0.481(11) 1 calc PR A 1
C25B C 0.0840(5) 0.8862(6) 0.0192(5) 0.080(3) Uiso 0.519(11) 1 d PG A 2
H25B H 0.0741 0.9316 -0.0094 0.097 Uiso 0.519(11) 1 calc PR A 2
C26B C 0.0473(4) 0.8933(5) 0.0721(6) 0.089(3) Uiso 0.519(11) 1 d PG A 2
H26B H 0.0129 0.9434 0.0789 0.107 Uiso 0.519(11) 1 calc PR A 2
C27B C 0.0621(5) 0.8254(10) 0.1147(3) 0.078(3) Uiso 0.519(11) 1 d PG A 2
H27B H 0.0376 0.8302 0.1501 0.094 Uiso 0.519(11) 1 calc PR A 2
C28B C 0.1136(6) 0.7505(7) 0.1045(4) 0.081(3) Uiso 0.519(11) 1 d PG A 2
H28B H 0.1235 0.7051 0.1331 0.097 Uiso 0.519(11) 1 calc PR A 2
C29B C 0.1503(4) 0.7435(4) 0.0517(6) 0.089(3) Uiso 0.519(11) 1 d PG A 2
H29B H 0.1847 0.6933 0.0448 0.107 Uiso 0.519(11) 1 calc PR A 2
C30B C 0.1355(5) 0.8113(9) 0.0090(2) 0.082(3) Uiso 0.519(11) 1 d PG A 2
H30B H 0.1601 0.8066 -0.0264 0.098 Uiso 0.519(11) 1 calc PR A 2
C1 C 0.40264(18) 0.85815(18) 0.18863(12) 0.0341(7) Uani 1 1 d . . .
H1A H 0.4109 0.8266 0.2261 0.041 Uiso 1 1 calc R . .
H1B H 0.3502 0.8354 0.1688 0.041 Uiso 1 1 calc R . .
C2 C 0.47446(17) 0.83125(18) 0.15235(13) 0.0359(7) Uani 1 1 d . . .
H2A H 0.4615 0.8525 0.1123 0.043 Uiso 1 1 calc R . .
H2B H 0.5259 0.8619 0.1681 0.043 Uiso 1 1 calc R . .
C3 C 0.4895(2) 0.7280(2) 0.15187(15) 0.0499(8) Uani 1 1 d . . .
H3A H 0.4384 0.6976 0.1354 0.060 Uiso 1 1 calc R . .
H3B H 0.5010 0.7067 0.1920 0.060 Uiso 1 1 calc R . .
C4 C 0.5625(2) 0.6999(3) 0.11688(19) 0.0701(11) Uani 1 1 d . . .
H4A H 0.5691 0.6341 0.1184 0.105 Uiso 1 1 calc R . .
H4B H 0.6136 0.7288 0.1334 0.105 Uiso 1 1 calc R . .
H4C H 0.5509 0.7191 0.0768 0.105 Uiso 1 1 calc R . .
C5 C 0.36107(17) 1.03473(17) 0.12717(11) 0.0298(6) Uani 1 1 d . . .
C6 C 0.30884(18) 1.12423(18) 0.13077(12) 0.0337(6) Uani 1 1 d . . .
H6A H 0.2556 1.1102 0.1466 0.040 Uiso 1 1 calc R . .
H6B H 0.3395 1.1675 0.1571 0.040 Uiso 1 1 calc R . .
C7 C 0.29147(19) 1.1685(2) 0.07023(13) 0.0408(7) Uani 1 1 d . . .
H7A H 0.2577 1.2245 0.0737 0.049 Uiso 1 1 calc R . .
C8 C 0.3749(2) 1.1936(2) 0.04631(14) 0.0449(8) Uani 1 1 d . . .
H8A H 0.4054 1.2374 0.0724 0.054 Uiso 1 1 calc R . .
H8B H 0.3643 1.2222 0.0080 0.054 Uiso 1 1 calc R . .
C9 C 0.42760(19) 1.1065(2) 0.04131(13) 0.0410(7) Uani 1 1 d . . .
H9A H 0.4814 1.1226 0.0258 0.049 Uiso 1 1 calc R . .
C10 C 0.3794(2) 1.0387(2) -0.00057(13) 0.0464(8) Uani 1 1 d . . .
H10A H 0.3689 1.0665 -0.0391 0.056 Uiso 1 1 calc R . .
H10B H 0.4129 0.9834 -0.0044 0.056 Uiso 1 1 calc R . .
C11 C 0.29533(19) 1.0139(2) 0.02344(12) 0.0396(7) Uani 1 1 d . . .
H11A H 0.2643 0.9707 -0.0035 0.048 Uiso 1 1 calc R . .
C12 C 0.31205(18) 0.96838(19) 0.08390(12) 0.0349(7) Uani 1 1 d . . .
H12A H 0.3446 0.9123 0.0803 0.042 Uiso 1 1 calc R . .
H12B H 0.2587 0.9519 0.0988 0.042 Uiso 1 1 calc R . .
C13 C 0.2428(2) 1.1010(2) 0.02859(13) 0.0446(8) Uani 1 1 d . . .
H13A H 0.1892 1.0857 0.0435 0.054 Uiso 1 1 calc R . .
H13B H 0.2314 1.1292 -0.0098 0.054 Uiso 1 1 calc R . .
C14 C 0.44530(16) 1.0623(2) 0.10206(12) 0.0355(6) Uani 1 1 d . . .
H14A H 0.4758 1.1055 0.1285 0.043 Uiso 1 1 calc R . .
H14B H 0.4803 1.0079 0.0990 0.043 Uiso 1 1 calc R . .
C15 C 0.29358(16) 0.98411(18) 0.24724(11) 0.0293(6) Uani 1 1 d . . .
C16 C 0.21155(17) 0.9465(2) 0.21471(13) 0.0397(7) Uani 1 1 d . . .
H16A H 0.1957 0.9847 0.1806 0.048 Uiso 1 1 calc R . .
H16B H 0.2211 0.8843 0.2012 0.048 Uiso 1 1 calc R . .
C17 C 0.13946(19) 0.9461(2) 0.25537(14) 0.0501(9) Uani 1 1 d . . .
H17A H 0.0879 0.9224 0.2338 0.060 Uiso 1 1 calc R . .
C18 C 0.1627(2) 0.8849(2) 0.30813(16) 0.0579(9) Uani 1 1 d . . .
H18A H 0.1728 0.8224 0.2952 0.070 Uiso 1 1 calc R . .
H18B H 0.1165 0.8834 0.3332 0.070 Uiso 1 1 calc R . .
C19 C 0.2420(2) 0.9223(3) 0.34231(13) 0.0508(8) Uani 1 1 d . . .
H19A H 0.2570 0.8825 0.3763 0.061 Uiso 1 1 calc R . .
C20 C 0.2259(2) 1.0198(2) 0.36342(13) 0.0508(8) Uani 1 1 d . . .
H20A H 0.2760 1.0432 0.3860 0.061 Uiso 1 1 calc R . .
H20B H 0.1796 1.0196 0.3885 0.061 Uiso 1 1 calc R . .
C21 C 0.20399(19) 1.0809(2) 0.31006(12) 0.0438(7) Uani 1 1 d . . .
H21A H 0.1936 1.1439 0.3233 0.053 Uiso 1 1 calc R . .
C22 C 0.27712(18) 1.0821(2) 0.27100(12) 0.0381(7) Uani 1 1 d . . .
H22A H 0.3278 1.1045 0.2934 0.046 Uiso 1 1 calc R . .
H22B H 0.2639 1.1239 0.2383 0.046 Uiso 1 1 calc R . .
C23 C 0.12397(19) 1.0443(2) 0.27571(15) 0.0505(9) Uani 1 1 d . . .
H23A H 0.0773 1.0449 0.3005 0.061 Uiso 1 1 calc R . .
H23B H 0.1091 1.0835 0.2420 0.061 Uiso 1 1 calc R . .
C24 C 0.31498(18) 0.9232(2) 0.30249(12) 0.0417(7) Uani 1 1 d . . .
H24A H 0.3264 0.8606 0.2903 0.050 Uiso 1 1 calc R . .
H24B H 0.3656 0.9467 0.3244 0.050 Uiso 1 1 calc R . .
O1 O 0.46081(13) 1.20058(13) 0.23358(10) 0.0515(6) Uani 1 1 d . . .
P1 P 0.38960(4) 0.98356(5) 0.20320(3) 0.02728(16) Uani 1 1 d . . .
Pd1 Pd 0.5000 1.07069(2) 0.2500 0.02818(9) Uani 1 2 d S . .

loop_
_atom_site_aniso_label
_atom_site_aniso_U_11
_atom_site_aniso_U_22
_atom_site_aniso_U_33
_atom_site_aniso_U_23
_atom_site_aniso_U_13
_atom_site_aniso_U_12
C1 0.0351(16) 0.0315(16) 0.0356(16) -0.0016(12) 0.0027(13) 0.0031(12)
C2 0.0313(16) 0.0302(15) 0.0466(17) 0.0007(12) 0.0061(13) -0.0001(12)
C3 0.058(2) 0.0358(17) 0.059(2) 0.0015(15) 0.0214(17) 0.0111(15)
C4 0.067(3) 0.058(2) 0.089(3) -0.008(2) 0.029(2) 0.0177(19)
C5 0.0312(15) 0.0316(14) 0.0265(14) 0.0012(11) 0.0011(11) 0.0020(11)
C6 0.0346(16) 0.0363(16) 0.0303(15) 0.0016(12) 0.0040(12) 0.0070(13)
C7 0.0443(19) 0.0407(17) 0.0373(17) 0.0075(13) 0.0023(14) 0.0119(14)
C8 0.053(2) 0.0430(18) 0.0388(17) 0.0116(14) 0.0072(15) 0.0049(15)
C9 0.0365(17) 0.0480(17) 0.0400(17) 0.0082(13) 0.0114(13) 0.0028(13)
C10 0.053(2) 0.058(2) 0.0294(16) 0.0015(13) 0.0081(14) 0.0124(15)
C11 0.0412(17) 0.0467(18) 0.0300(16) -0.0033(13) -0.0024(13) 0.0043(14)
C12 0.0338(16) 0.0387(16) 0.0318(16) -0.0039(12) 0.0001(12) 0.0010(12)
C13 0.0397(17) 0.061(2) 0.0323(16) 0.0070(14) -0.0019(13) 0.0112(14)
C14 0.0310(14) 0.0371(15) 0.0388(15) 0.0048(14) 0.0059(12) 0.0035(13)
C15 0.0280(14) 0.0311(14) 0.0286(14) -0.0023(11) 0.0017(11) 0.0019(11)
C16 0.0314(15) 0.0479(19) 0.0398(16) -0.0079(13) 0.0031(12) -0.0024(13)
C17 0.0298(16) 0.069(2) 0.0522(19) -0.0129(17) 0.0084(14) -0.0096(15)
C18 0.055(2) 0.056(2) 0.067(2) -0.0027(18) 0.0317(19) -0.0110(17)
C19 0.055(2) 0.058(2) 0.0407(17) 0.0153(17) 0.0145(14) 0.0048(18)
C20 0.050(2) 0.069(2) 0.0348(18) -0.0011(16) 0.0118(15) 0.0032(17)
C21 0.0470(17) 0.0458(18) 0.0406(16) -0.0071(15) 0.0157(13) 0.0056(15)
C22 0.0394(16) 0.0395(17) 0.0359(15) -0.0034(13) 0.0073(12) 0.0015(14)
C23 0.0357(18) 0.067(2) 0.0494(19) -0.0019(16) 0.0097(15) 0.0110(15)
C24 0.0415(16) 0.0457(17) 0.0388(16) 0.0079(15) 0.0083(13) 0.0084(15)
O1 0.0538(14) 0.0342(11) 0.0637(15) 0.0034(10) -0.0112(11) 0.0052(10)
P1 0.0253(4) 0.0292(4) 0.0271(4) -0.0005(3) 0.0009(3) 0.0012(3)
Pd1 0.02667(17) 0.02751(16) 0.02956(17) 0.000 -0.00214(12) 0.000

loop_
_atom_type_symbol
_atom_type_description
_atom_type_scat_dispersion_real
_atom_type_scat_dispersion_imag
_atom_type_scat_source
C C 0.0033 0.0016 'International Tables Vol C Tables 4.2.6.8 and 6.1.1.4'
H H 0.0000 0.0000 'International Tables Vol C Tables 4.2.6.8 and 6.1.1.4'
O O 0.0106 0.0060 'International Tables Vol C Tables 4.2.6.8 and 6.1.1.4'
P P 0.1023 0.0942 'International Tables Vol C Tables 4.2.6.8 and 6.1.1.4'
Pd Pd -0.9988 1.0072 'International Tables Vol C Tables 4.2.6.8 and 6.1.1.4'

loop_
_geom_angle_atom_site_label_1
_geom_angle_atom_site_label_2
_geom_angle_atom_site_label_3
_geom_angle
_geom_angle_site_symmetry_1
_geom_angle_site_symmetry_3
C26A C25A C30A 120.0 . .
C25A C26A C27A 120.0 . .
C26A C27A C28A 120.0 . .
C29A C28A C27A 120.0 . .
C30A C29A C28A 120.0 . .
C29A C30A C25A 120.0 . .
C26B C25B C30B 120.0 . .
C27B C26B C25B 120.0 . .
C26B C27B C28B 120.0 . .
C29B C28B C27B 120.0 . .
C28B C29B C30B 120.0 . .
C29B C30B C25B 120.0 . .
C2 C1 P1 116.7(2) . .
C3 C2 C1 112.6(2) . .
C2 C3 C4 113.4(3) . .
C12 C5 C6 108.4(2) . .
C12 C5 C14 109.0(2) . .
C6 C5 C14 106.7(2) . .
C12 C5 P1 114.11(18) . .
C6 C5 P1 111.32(18) . .
C14 C5 P1 107.06(17) . .
C7 C6 C5 111.0(2) . .
C8 C7 C13 109.8(3) . .
C8 C7 C6 109.4(2) . .
C13 C7 C6 109.7(2) . .
C7 C8 C9 109.2(2) . .
C8 C9 C10 109.3(2) . .
C8 C9 C14 109.7(2) . .
C10 C9 C14 109.9(2) . .
C11 C10 C9 109.3(2) . .
C13 C11 C10 109.4(3) . .
C13 C11 C12 109.8(2) . .
C10 C11 C12 109.7(2) . .
C11 C12 C5 110.4(2) . .
C11 C13 C7 109.2(2) . .
C9 C14 C5 110.3(2) . .
C16 C15 C22 109.4(2) . .
C16 C15 C24 107.9(2) . .
C22 C15 C24 105.5(2) . .
C16 C15 P1 115.22(18) . .
C22 C15 P1 110.93(18) . .
C24 C15 P1 107.46(18) . .
C17 C16 C15 110.6(2) . .
C18 C17 C23 109.8(3) . .
C18 C17 C16 110.0(3) . .
C23 C17 C16 109.2(3) . .
C17 C18 C19 109.4(3) . .
C18 C19 C20 109.9(3) . .
C18 C19 C24 109.4(3) . .
C20 C19 C24 109.7(3) . .
C19 C20 C21 108.6(3) . .
C20 C21 C22 110.1(2) . .
C20 C21 C23 109.3(3) . .
C22 C21 C23 110.1(2) . .
C21 C22 C15 110.8(2) . .
C17 C23 C21 109.4(2) . .
C19 C24 C15 111.3(2) . .
O1 O1 Pd1 69.66(6) 2_655 .
C1 P1 C15 101.87(12) . .
C1 P1 C5 103.76(12) . .
C15 P1 C5 110.12(12) . .
C1 P1 Pd1 121.18(9) . .
C15 P1 Pd1 111.03(8) . .
C5 P1 Pd1 108.37(9) . .
O1 Pd1 O1 40.67(11) 2_655 .
O1 Pd1 P1 142.98(6) 2_655 .
O1 Pd1 P1 102.31(6) . .
O1 Pd1 P1 102.31(6) 2_655 2_655
O1 Pd1 P1 142.98(6) . 2_655
P1 Pd1 P1 114.71(4) . 2_655

loop_
_geom_bond_atom_site_label_1
_geom_bond_atom_site_label_2
_geom_bond_distance
_geom_bond_site_symmetry_2
C25A C26A 1.3900 .
C25A C30A 1.3900 .
C26A C27A 1.3900 .
C27A C28A 1.3900 .
C28A C29A 1.3900 .
C29A C30A 1.3900 .
C25B C26B 1.3900 .
C25B C30B 1.3900 .
C26B C27B 1.3900 .
C27B C28B 1.3900 .
C28B C29B 1.3900 .
C29B C30B 1.3900 .
C1 C2 1.517(4) .
C1 P1 1.862(3) .
C2 C3 1.515(4) .
C3 C4 1.519(5) .
C5 C12 1.540(4) .
C5 C6 1.545(4) .
C5 C14 1.552(4) .
C5 P1 1.907(3) .
C6 C7 1.527(4) .
C7 C8 1.520(4) .
C7 C13 1.525(4) .
C8 C9 1.524(4) .
C9 C10 1.529(4) .
C9 C14 1.532(4) .
C10 C11 1.529(4) .
C11 C13 1.523(4) .
C11 C12 1.533(4) .
C15 C16 1.540(3) .
C15 C22 1.550(4) .
C15 C24 1.553(4) .
C15 P1 1.898(3) .
C16 C17 1.535(4) .
C17 C18 1.516(5) .
C17 C23 1.523(4) .
C18 C19 1.521(5) .
C19 C20 1.521(5) .
C19 C24 1.534(4) .
C20 C21 1.522(4) .
C21 C22 1.524(4) .
C21 C23 1.528(4) .
O1 O1 1.395(4) 2_655
O1 Pd1 2.0070(19) .
P1 Pd1 2.3402(8) .
Pd1 O1 2.0069(19) 2_655
Pd1 P1 2.3403(8) 2_655
